data_4110096
loop_
_publ_author_name
'Vardhineedi Sriramurthy'
'Gregg A. Barcan'
'Ohyun Kwon'

_publ_section_title
;
 Bisphosphine-Catalyzed Mixed Double-Michael Reactions: Asymmetric
 Synthesis of Oxazolidines, Thiazolidines, and Pyrrolidines
;
_journal_name_full 'Journal of the American Chemical Society'
_journal_page_first 12928
_journal_page_last 12929
_journal_paper_doi 10.1021/ja073754n
_journal_volume 129
_journal_year 2007
_chemical_absolute_configuration ad
_chemical_formula_moiety 'C16 H23 N O5 S'
_chemical_formula_sum 'C16 H23 N O5 S'
_chemical_formula_weight 341.41
_chemical_name_systematic
; 
 ? 
;
_space_group_IT_number 4
_symmetry_cell_setting monoclinic
_symmetry_space_group_name_Hall 'P 2yb'
_symmetry_space_group_name_H-M 'P 1 21 1'
_atom_sites_solution_hydrogens geom
_atom_sites_solution_primary direct
_atom_sites_solution_secondary difmap
_audit_creation_method SHELXL-97
_cell_angle_alpha 90.00
_cell_angle_beta 98.652(2)
_cell_angle_gamma 90.00
_cell_formula_units_Z 4
_cell_length_a 8.0125(13)
_cell_length_b 11.2771(18)
_cell_length_c 19.268(3)
_cell_measurement_temperature 100(2)
_cell_volume 1721.2(5)
_computing_cell_refinement 'Bruker XSCANS'
_computing_data_collection 'Bruker XSCANS'
_computing_data_reduction 'Bruker SHELXTL'
_computing_molecular_graphics 'Bruker SHELXTL'
_computing_publication_material 'Bruker SHELXTL'
_computing_structure_refinement 'SHELXL-97 (Sheldrick, 1997)'
_computing_structure_solution 'SHELXS-97 (Sheldrick, 1990)'
_diffrn_ambient_temperature 100(2)
_diffrn_measured_fraction_theta_full 0.990
_diffrn_measured_fraction_theta_max 0.990
_diffrn_measurement_device_type 'CCD area detector'
_diffrn_measurement_method '\w and phi scans'
_diffrn_radiation_monochromator graphite
_diffrn_radiation_source 'fine-focus sealed tube'
_diffrn_radiation_type MoK\a
_diffrn_radiation_wavelength 0.71073
_diffrn_reflns_av_R_equivalents 0.0336
_diffrn_reflns_av_sigmaI/netI 0.0583
_diffrn_reflns_limit_h_max 10
_diffrn_reflns_limit_h_min -10
_diffrn_reflns_limit_k_max 14
_diffrn_reflns_limit_k_min -15
_diffrn_reflns_limit_l_max 25
_diffrn_reflns_limit_l_min -25
_diffrn_reflns_number 15153
_diffrn_reflns_theta_full 28.25
_diffrn_reflns_theta_max 28.25
_diffrn_reflns_theta_min 3.77
_exptl_absorpt_coefficient_mu 0.212
_exptl_absorpt_correction_T_max 0.9791
_exptl_absorpt_correction_T_min 0.9002
_exptl_absorpt_correction_type multi-scan
_exptl_absorpt_process_details 'sadabs (Bruker)'
_exptl_crystal_colour colorless
_exptl_crystal_density_diffrn 1.318
_exptl_crystal_description platelet
_exptl_crystal_F_000 728
_exptl_crystal_size_max 0.40
_exptl_crystal_size_mid 0.30
_exptl_crystal_size_min 0.10
_refine_diff_density_max 0.271
_refine_diff_density_min -0.374
_refine_diff_density_rms 0.048
_refine_ls_abs_structure_details 'Flack H D (1983), Acta Cryst. A39, 876-881'
_refine_ls_abs_structure_Flack -0.02(5)
_refine_ls_extinction_method none
_refine_ls_goodness_of_fit_ref 1.003
_refine_ls_hydrogen_treatment constr
_refine_ls_matrix_type full
_refine_ls_number_parameters 423
_refine_ls_number_reflns 8128
_refine_ls_number_restraints 1
_refine_ls_restrained_S_all 1.003
_refine_ls_R_factor_all 0.0592
_refine_ls_R_factor_gt 0.0416
_refine_ls_shift/su_max 0.004
_refine_ls_shift/su_mean 0.000
_refine_ls_structure_factor_coef Fsqd
_refine_ls_weighting_details 'calc w=1/[\s^2^(Fo^2^)+(0.0285P)^2^+0.3125P] where P=(Fo^2^+2Fc^2^)/3'
_refine_ls_weighting_scheme calc
_refine_ls_wR_factor_gt 0.0776
_refine_ls_wR_factor_ref 0.0850
_reflns_number_gt 6517
_reflns_number_total 8128
_reflns_threshold_expression >2sigma(I)
_cod_data_source_file ja073754nsi20070524_095719.cif
_cod_data_source_block kw1006b
_cod_original_sg_symbol_H-M 'P 21'
_cod_database_code 4110096

loop_
_symmetry_equiv_pos_as_xyz
'x, y, z'
'-x, y+1/2, -z'

loop_
_atom_site_label
_atom_site_type_symbol
_atom_site_fract_x
_atom_site_fract_y
_atom_site_fract_z
_atom_site_U_iso_or_equiv
_atom_site_adp_type
_atom_site_occupancy
_atom_site_symmetry_multiplicity
_atom_site_calc_flag
_atom_site_refinement_flags
S1 S 0.23306(7) 0.34508(5) 0.10906(3) 0.02488(14) Uani 1 1 d .
O1 O 0.14670(19) 0.25726(15) 0.14419(8) 0.0326(4) Uani 1 1 d .
O2 O 0.2492(2) 0.46425(15) 0.13447(8) 0.0312(4) Uani 1 1 d .
O3 O 0.5725(2) 0.15632(14) 0.05555(8) 0.0297(4) Uani 1 1 d .
O4 O 0.4347(2) -0.08497(15) 0.10791(9) 0.0371(4) Uani 1 1 d .
O5 O 0.6199(2) -0.08209(15) 0.20748(9) 0.0354(4) Uani 1 1 d .
N1 N 0.5916(2) 0.49608(16) 0.38742(10) 0.0227(4) Uani 1 1 d .
C1 C 0.1557(3) 0.4551(2) -0.01769(12) 0.0251(5) Uani 1 1 d .
H1 H 0.2208 0.5195 0.0035 0.030 Uiso 1 1 calc R
C2 C 0.0787(3) 0.4628(2) -0.08685(12) 0.0290(5) Uani 1 1 d .
H2 H 0.0911 0.5327 -0.1131 0.035 Uiso 1 1 calc R
C3 C -0.0179(3) 0.3676(2) -0.11863(12) 0.0283(5) Uani 1 1 d .
C4 C -0.0335(3) 0.2655(2) -0.07979(13) 0.0282(5) Uani 1 1 d .
H4 H -0.0978 0.2006 -0.1009 0.034 Uiso 1 1 calc R
C5 C 0.0438(3) 0.2574(2) -0.01045(13) 0.0257(5) Uani 1 1 d .
H5 H 0.0331 0.1871 0.0157 0.031 Uiso 1 1 calc R
C6 C 0.1370(2) 0.3524(2) 0.02056(11) 0.0232(5) Uani 1 1 d .
C7 C -0.1027(3) 0.3780(3) -0.19394(13) 0.0401(7) Uani 1 1 d .
H7A H -0.0259 0.3494 -0.2253 0.060 Uiso 1 1 calc R
H7B H -0.1313 0.4611 -0.2046 0.060 Uiso 1 1 calc R
H7C H -0.2060 0.3301 -0.2007 0.060 Uiso 1 1 calc R
C8 C 0.5394(3) 0.3597(2) 0.06926(12) 0.0236(5) Uani 1 1 d .
H8 H 0.4773 0.4282 0.0446 0.028 Uiso 1 1 calc R
C9 C 0.7021(3) 0.4032(2) 0.11347(13) 0.0321(6) Uani 1 1 d .
H9 H 0.7795 0.3339 0.1245 0.039 Uiso 1 1 calc R
C10 C 0.6724(4) 0.4595(3) 0.18175(14) 0.0458(7) Uani 1 1 d .
H10A H 0.5939 0.5261 0.1719 0.069 Uiso 1 1 calc R
H10B H 0.7799 0.4883 0.2072 0.069 Uiso 1 1 calc R
H10C H 0.6242 0.4006 0.2105 0.069 Uiso 1 1 calc R
C11 C 0.7860(3) 0.4917(2) 0.07008(14) 0.0346(6) Uani 1 1 d .
H11A H 0.7164 0.5634 0.0626 0.052 Uiso 1 1 calc R
H11B H 0.7977 0.4563 0.0246 0.052 Uiso 1 1 calc R
H11C H 0.8979 0.5124 0.0951 0.052 Uiso 1 1 calc R
C12 C 0.5668(3) 0.2635(2) 0.01582(13) 0.0317(6) Uani 1 1 d .
H12A H 0.4725 0.2621 -0.0238 0.038 Uiso 1 1 calc R
H12B H 0.6740 0.2764 -0.0028 0.038 Uiso 1 1 calc R
C13 C 0.4446(3) 0.1650(2) 0.09878(12) 0.0228(5) Uani 1 1 d .
H13 H 0.3362 0.1308 0.0745 0.027 Uiso 1 1 calc R
C14 C 0.5021(3) 0.1008(2) 0.16634(12) 0.0281(5) Uani 1 1 d .
H14A H 0.4221 0.1171 0.1996 0.034 Uiso 1 1 calc R
H14B H 0.6143 0.1313 0.1873 0.034 Uiso 1 1 calc R
C15 C 0.5135(3) -0.0308(2) 0.15590(13) 0.0280(5) Uani 1 1 d .
C16 C 0.6340(4) -0.2102(2) 0.20251(15) 0.0393(7) Uani 1 1 d .
H16A H 0.5209 -0.2454 0.1950 0.059 Uiso 1 1 calc R
H16B H 0.6977 -0.2412 0.2461 0.059 Uiso 1 1 calc R
H16C H 0.6929 -0.2304 0.1630 0.059 Uiso 1 1 calc R
S2 S 0.78123(7) 0.55352(5) 0.39280(3) 0.02427(13) Uani 1 1 d .
O6 O 0.76055(19) 0.66898(14) 0.36195(8) 0.0287(4) Uani 1 1 d .
O7 O 0.88281(19) 0.46538(15) 0.36487(8) 0.0313(4) Uani 1 1 d .
O8 O 0.47821(19) 0.37532(13) 0.46441(8) 0.0274(4) Uani 1 1 d .
O9 O 0.6233(2) 0.12769(15) 0.42125(9) 0.0374(4) Uani 1 1 d .
O10 O 0.4126(2) 0.09492(14) 0.33336(8) 0.0319(4) Uani 1 1 d .
N2 N 0.4261(2) 0.29403(16) 0.11079(9) 0.0228(4) Uani 1 1 d .
C17 C 0.9966(3) 0.6070(2) 0.62317(13) 0.0292(5) Uani 1 1 d .
C18 C 1.0125(3) 0.4982(2) 0.59057(13) 0.0297(5) Uani 1 1 d .
H18 H 1.0686 0.4346 0.6167 0.036 Uiso 1 1 calc R
C19 C 0.9473(3) 0.4816(2) 0.52045(12) 0.0261(5) Uani 1 1 d .
H19 H 0.9606 0.4074 0.4986 0.031 Uiso 1 1 calc R
C20 C 0.8628(3) 0.5729(2) 0.48244(12) 0.0238(5) Uani 1 1 d .
C21 C 0.8435(3) 0.6815(2) 0.51423(13) 0.0274(5) Uani 1 1 d .
H21 H 0.7846 0.7442 0.4883 0.033 Uiso 1 1 calc R
C22 C 0.9106(3) 0.6977(2) 0.58382(13) 0.0302(6) Uani 1 1 d .
H22 H 0.8979 0.7723 0.6053 0.036 Uiso 1 1 calc R
C23 C 1.0689(3) 0.6278(2) 0.69918(13) 0.0400(6) Uani 1 1 d .
H23A H 1.1339 0.7017 0.7034 0.060 Uiso 1 1 calc R
H23B H 1.1429 0.5616 0.7163 0.060 Uiso 1 1 calc R
H23C H 0.9767 0.6336 0.7272 0.060 Uiso 1 1 calc R
C24 C 0.4576(3) 0.5668(2) 0.41428(12) 0.0227(5) Uani 1 1 d .
H24 H 0.5112 0.6189 0.4534 0.027 Uiso 1 1 calc R
C25 C 0.3538(3) 0.6436(2) 0.35831(12) 0.0268(5) Uani 1 1 d .
H25 H 0.4313 0.7045 0.3430 0.032 Uiso 1 1 calc R
C26 C 0.2196(3) 0.7092(2) 0.39234(14) 0.0329(6) Uani 1 1 d .
H26A H 0.1421 0.6516 0.4083 0.049 Uiso 1 1 calc R
H26B H 0.1563 0.7627 0.3579 0.049 Uiso 1 1 calc R
H26C H 0.2746 0.7552 0.4325 0.049 Uiso 1 1 calc R
C27 C 0.2766(3) 0.5746(2) 0.29348(13) 0.0380(6) Uani 1 1 d .
H27A H 0.3656 0.5315 0.2744 0.057 Uiso 1 1 calc R
H27B H 0.2211 0.6299 0.2580 0.057 Uiso 1 1 calc R
H27C H 0.1933 0.5182 0.3063 0.057 Uiso 1 1 calc R
C28 C 0.3585(3) 0.4680(2) 0.44495(12) 0.0264(5) Uani 1 1 d .
H28A H 0.3113 0.4971 0.4864 0.032 Uiso 1 1 calc R
H28B H 0.2647 0.4395 0.4095 0.032 Uiso 1 1 calc R
C29 C 0.5823(3) 0.37149(19) 0.41079(11) 0.0241(5) Uani 1 1 d .
H29 H 0.6977 0.3434 0.4311 0.029 Uiso 1 1 calc R
C30 C 0.5108(3) 0.2918(2) 0.35052(12) 0.0275(5) Uani 1 1 d .
H30A H 0.3911 0.3126 0.3345 0.033 Uiso 1 1 calc R
H30B H 0.5741 0.3036 0.3107 0.033 Uiso 1 1 calc R
C31 C 0.5232(3) 0.1646(2) 0.37331(12) 0.0253(5) Uani 1 1 d .
C32 C 0.4205(4) -0.0296(2) 0.35352(14) 0.0390(6) Uani 1 1 d .
H32A H 0.5333 -0.0608 0.3504 0.059 Uiso 1 1 calc R
H32B H 0.3361 -0.0744 0.3219 0.059 Uiso 1 1 calc R
H32C H 0.3974 -0.0374 0.4018 0.059 Uiso 1 1 calc R

loop_
_atom_site_aniso_label
_atom_site_aniso_U_11
_atom_site_aniso_U_22
_atom_site_aniso_U_33
_atom_site_aniso_U_23
_atom_site_aniso_U_13
_atom_site_aniso_U_12
S1 0.0186(3) 0.0319(3) 0.0251(3) -0.0002(3) 0.0065(2) 0.0028(2)
O1 0.0234(8) 0.0456(11) 0.0313(10) 0.0082(8) 0.0123(7) 0.0014(8)
O2 0.0279(9) 0.0340(10) 0.0315(9) -0.0085(8) 0.0041(7) 0.0058(7)
O3 0.0297(9) 0.0290(9) 0.0337(9) 0.0039(7) 0.0155(7) 0.0057(7)
O4 0.0388(10) 0.0315(10) 0.0384(10) -0.0040(8) -0.0028(8) -0.0021(8)
O5 0.0417(10) 0.0332(10) 0.0294(10) 0.0060(8) -0.0011(8) 0.0047(8)
N1 0.0181(9) 0.0236(10) 0.0268(10) 0.0012(8) 0.0042(7) -0.0020(7)
C1 0.0176(11) 0.0259(12) 0.0322(13) -0.0011(10) 0.0053(9) 0.0002(9)
C2 0.0244(12) 0.0319(13) 0.0320(13) 0.0053(11) 0.0078(10) 0.0000(10)
C3 0.0225(11) 0.0356(14) 0.0271(13) -0.0002(11) 0.0047(9) 0.0022(10)
C4 0.0213(11) 0.0305(13) 0.0326(14) -0.0059(11) 0.0026(10) -0.0029(10)
C5 0.0187(11) 0.0271(12) 0.0322(13) 0.0020(10) 0.0074(9) 0.0019(9)
C6 0.0144(10) 0.0312(12) 0.0251(12) -0.0008(11) 0.0067(8) 0.0037(10)
C7 0.0380(15) 0.0488(17) 0.0321(15) -0.0017(12) 0.0011(11) -0.0047(13)
C8 0.0174(10) 0.0271(12) 0.0271(12) 0.0071(10) 0.0061(9) 0.0025(9)
C9 0.0238(12) 0.0360(14) 0.0352(15) 0.0077(11) -0.0002(11) -0.0045(11)
C10 0.0445(16) 0.0589(19) 0.0335(15) -0.0033(14) 0.0039(12) -0.0215(15)
C11 0.0233(12) 0.0395(15) 0.0415(15) 0.0061(12) 0.0072(11) -0.0019(11)
C12 0.0310(13) 0.0347(14) 0.0313(14) 0.0034(11) 0.0112(11) 0.0043(11)
C13 0.0202(11) 0.0265(12) 0.0224(12) -0.0012(9) 0.0051(9) 0.0013(9)
C14 0.0302(13) 0.0296(13) 0.0234(12) 0.0007(10) 0.0005(10) 0.0010(10)
C15 0.0257(12) 0.0300(13) 0.0291(13) 0.0023(11) 0.0069(10) 0.0006(10)
C16 0.0476(17) 0.0275(14) 0.0436(17) 0.0087(12) 0.0093(13) 0.0062(12)
S2 0.0176(3) 0.0291(3) 0.0267(3) 0.0028(3) 0.0054(2) -0.0013(2)
O6 0.0221(8) 0.0315(9) 0.0318(9) 0.0082(8) 0.0020(7) -0.0049(7)
O7 0.0223(8) 0.0396(10) 0.0338(9) -0.0033(8) 0.0102(7) 0.0024(7)
O8 0.0309(9) 0.0298(9) 0.0232(8) 0.0037(7) 0.0093(7) -0.0011(7)
O9 0.0333(10) 0.0317(10) 0.0441(11) 0.0089(8) -0.0038(8) -0.0016(8)
O10 0.0402(10) 0.0287(9) 0.0262(9) -0.0012(7) 0.0030(8) -0.0059(8)
N2 0.0174(9) 0.0284(10) 0.0237(10) 0.0009(8) 0.0060(8) 0.0011(8)
C17 0.0198(11) 0.0362(14) 0.0313(13) 0.0041(11) 0.0028(10) -0.0062(10)
C18 0.0207(11) 0.0313(13) 0.0358(14) 0.0076(11) 0.0004(10) -0.0008(10)
C19 0.0193(11) 0.0246(12) 0.0347(13) 0.0024(10) 0.0048(10) -0.0005(9)
C20 0.0144(10) 0.0270(13) 0.0299(13) 0.0024(10) 0.0033(9) -0.0039(9)
C21 0.0200(11) 0.0302(13) 0.0315(14) 0.0044(11) 0.0027(10) -0.0018(9)
C22 0.0255(12) 0.0298(13) 0.0353(15) -0.0034(11) 0.0053(11) -0.0023(10)
C23 0.0371(14) 0.0463(17) 0.0343(15) -0.0001(13) -0.0018(11) -0.0066(13)
C24 0.0174(10) 0.0242(12) 0.0273(12) -0.0027(10) 0.0055(9) -0.0020(9)
C25 0.0199(11) 0.0271(13) 0.0336(13) -0.0011(11) 0.0047(9) -0.0010(9)
C26 0.0219(12) 0.0329(14) 0.0448(16) -0.0018(11) 0.0080(11) -0.0002(10)
C27 0.0396(15) 0.0405(16) 0.0308(14) -0.0012(12) -0.0045(11) 0.0077(12)
C28 0.0247(11) 0.0280(12) 0.0281(12) -0.0007(10) 0.0087(10) -0.0031(10)
C29 0.0233(11) 0.0264(12) 0.0230(12) 0.0037(10) 0.0044(9) -0.0013(9)
C30 0.0298(13) 0.0268(13) 0.0269(13) 0.0026(10) 0.0074(10) 0.0012(10)
C31 0.0215(11) 0.0270(13) 0.0290(13) 0.0013(10) 0.0093(10) 0.0004(10)
C32 0.0566(17) 0.0254(14) 0.0346(15) 0.0006(11) 0.0054(13) -0.0106(12)

loop_
_atom_type_symbol
_atom_type_description
_atom_type_scat_dispersion_real
_atom_type_scat_dispersion_imag
_atom_type_scat_source
C C 0.0033 0.0016 'International Tables Vol C Tables 4.2.6.8 and 6.1.1.4'
H H 0.0000 0.0000 'International Tables Vol C Tables 4.2.6.8 and 6.1.1.4'
N N 0.0061 0.0033 'International Tables Vol C Tables 4.2.6.8 and 6.1.1.4'
O O 0.0106 0.0060 'International Tables Vol C Tables 4.2.6.8 and 6.1.1.4'
S S 0.1246 0.1234 'International Tables Vol C Tables 4.2.6.8 and 6.1.1.4'

loop_
_geom_angle_atom_site_label_1
_geom_angle_atom_site_label_2
_geom_angle_atom_site_label_3
_geom_angle
O2 S1 O1 120.83(10)
O2 S1 N2 106.58(10)
O1 S1 N2 105.52(10)
O2 S1 C6 106.93(11)
O1 S1 C6 108.47(10)
N2 S1 C6 107.94(10)
C13 O3 C12 106.76(16)
C15 O5 C16 115.3(2)
C29 N1 C24 109.27(16)
C29 N1 S2 116.35(14)
C24 N1 S2 118.38(14)
C2 C1 C6 119.5(2)
C2 C1 H1 120.2
C6 C1 H1 120.2
C1 C2 C3 120.5(2)
C1 C2 H2 119.8
C3 C2 H2 119.8
C4 C3 C2 119.0(2)
C4 C3 C7 121.2(2)
C2 C3 C7 119.8(2)
C3 C4 C5 120.6(2)
C3 C4 H4 119.7
C5 C4 H4 119.7
C4 C5 C6 119.8(2)
C4 C5 H5 120.1
C6 C5 H5 120.1
C5 C6 C1 120.5(2)
C5 C6 S1 120.55(18)
C1 C6 S1 118.95(17)
C3 C7 H7A 109.5
C3 C7 H7B 109.5
H7A C7 H7B 109.5
C3 C7 H7C 109.5
H7A C7 H7C 109.5
H7B C7 H7C 109.5
N2 C8 C9 113.39(18)
N2 C8 C12 99.74(18)
C9 C8 C12 113.93(19)
N2 C8 H8 109.8
C9 C8 H8 109.8
C12 C8 H8 109.8
C10 C9 C8 112.8(2)
C10 C9 C11 110.1(2)
C8 C9 C11 108.35(19)
C10 C9 H9 108.5
C8 C9 H9 108.5
C11 C9 H9 108.5
C9 C10 H10A 109.5
C9 C10 H10B 109.5
H10A C10 H10B 109.5
C9 C10 H10C 109.5
H10A C10 H10C 109.5
H10B C10 H10C 109.5
C9 C11 H11A 109.5
C9 C11 H11B 109.5
H11A C11 H11B 109.5
C9 C11 H11C 109.5
H11A C11 H11C 109.5
H11B C11 H11C 109.5
O3 C12 C8 103.59(18)
O3 C12 H12A 111.0
C8 C12 H12A 111.0
O3 C12 H12B 111.0
C8 C12 H12B 111.0
H12A C12 H12B 109.0
O3 C13 N2 104.92(17)
O3 C13 C14 108.75(18)
N2 C13 C14 111.27(18)
O3 C13 H13 110.6
N2 C13 H13 110.6
C14 C13 H13 110.6
C13 C14 C15 112.2(2)
C13 C14 H14A 109.2
C15 C14 H14A 109.2
C13 C14 H14B 109.2
C15 C14 H14B 109.2
H14A C14 H14B 107.9
O4 C15 O5 123.5(2)
O4 C15 C14 124.6(2)
O5 C15 C14 111.8(2)
O5 C16 H16A 109.5
O5 C16 H16B 109.5
H16A C16 H16B 109.5
O5 C16 H16C 109.5
H16A C16 H16C 109.5
H16B C16 H16C 109.5
O6 S2 O7 120.66(10)
O6 S2 N1 106.55(9)
O7 S2 N1 105.91(10)
O6 S2 C20 107.23(10)
O7 S2 C20 107.72(10)
N1 S2 C20 108.29(10)
C29 O8 C28 105.97(16)
C31 O10 C32 114.48(19)
C13 N2 C8 108.62(17)
C13 N2 S1 117.08(14)
C8 N2 S1 117.45(15)
C22 C17 C18 118.2(2)
C22 C17 C23 120.0(2)
C18 C17 C23 121.7(2)
C19 C18 C17 120.8(2)
C19 C18 H18 119.6
C17 C18 H18 119.6
C20 C19 C18 120.0(2)
C20 C19 H19 120.0
C18 C19 H19 120.0
C19 C20 C21 120.2(2)
C19 C20 S2 120.40(18)
C21 C20 S2 119.44(17)
C22 C21 C20 119.5(2)
C22 C21 H21 120.3
C20 C21 H21 120.3
C21 C22 C17 121.4(2)
C21 C22 H22 119.3
C17 C22 H22 119.3
C17 C23 H23A 109.5
C17 C23 H23B 109.5
H23A C23 H23B 109.5
C17 C23 H23C 109.5
H23A C23 H23C 109.5
H23B C23 H23C 109.5
N1 C24 C25 113.68(18)
N1 C24 C28 100.75(17)
C25 C24 C28 115.13(18)
N1 C24 H24 109.0
C25 C24 H24 109.0
C28 C24 H24 109.0
C27 C25 C24 113.6(2)
C27 C25 C26 111.91(19)
C24 C25 C26 108.30(19)
C27 C25 H25 107.6
C24 C25 H25 107.6
C26 C25 H25 107.6
C25 C26 H26A 109.5
C25 C26 H26B 109.5
H26A C26 H26B 109.5
C25 C26 H26C 109.5
H26A C26 H26C 109.5
H26B C26 H26C 109.5
C25 C27 H27A 109.5
C25 C27 H27B 109.5
H27A C27 H27B 109.5
C25 C27 H27C 109.5
H27A C27 H27C 109.5
H27B C27 H27C 109.5
O8 C28 C24 105.42(17)
O8 C28 H28A 110.7
C24 C28 H28A 110.7
O8 C28 H28B 110.7
C24 C28 H28B 110.7
H28A C28 H28B 108.8
O8 C29 N1 104.70(17)
O8 C29 C30 112.33(18)
N1 C29 C30 111.17(17)
O8 C29 H29 109.5
N1 C29 H29 109.5
C30 C29 H29 109.5
C31 C30 C29 110.1(2)
C31 C30 H30A 109.6
C29 C30 H30A 109.6
C31 C30 H30B 109.6
C29 C30 H30B 109.6
H30A C30 H30B 108.2
O9 C31 O10 123.1(2)
O9 C31 C30 124.3(2)
O10 C31 C30 112.6(2)
O10 C32 H32A 109.5
O10 C32 H32B 109.5
H32A C32 H32B 109.5
O10 C32 H32C 109.5
H32A C32 H32C 109.5
H32B C32 H32C 109.5

loop_
_geom_bond_atom_site_label_1
_geom_bond_atom_site_label_2
_geom_bond_distance
S1 O2 1.4295(17)
S1 O1 1.4347(17)
S1 N2 1.6462(18)
S1 C6 1.764(2)
O3 C13 1.418(2)
O3 C12 1.428(3)
O4 C15 1.205(3)
O5 C15 1.340(3)
O5 C16 1.453(3)
N1 C29 1.481(3)
N1 C24 1.491(3)
N1 S2 1.6407(18)
C1 C2 1.384(3)
C1 C6 1.393(3)
C1 H1 0.9500
C2 C3 1.408(3)
C2 H2 0.9500
C3 C4 1.388(3)
C3 C7 1.512(3)
C4 C5 1.389(3)
C4 H4 0.9500
C5 C6 1.388(3)
C5 H5 0.9500
C7 H7A 0.9800
C7 H7B 0.9800
C7 H7C 0.9800
C8 N2 1.493(3)
C8 C9 1.527(3)
C8 C12 1.534(3)
C8 H8 1.0000
C9 C10 1.511(4)
C9 C11 1.522(3)
C9 H9 1.0000
C10 H10A 0.9800
C10 H10B 0.9800
C10 H10C 0.9800
C11 H11A 0.9800
C11 H11B 0.9800
C11 H11C 0.9800
C12 H12A 0.9900
C12 H12B 0.9900
C13 N2 1.484(3)
C13 C14 1.500(3)
C13 H13 1.0000
C14 C15 1.503(3)
C14 H14A 0.9900
C14 H14B 0.9900
C16 H16A 0.9800
C16 H16B 0.9800
C16 H16C 0.9800
S2 O6 1.4305(17)
S2 O7 1.4394(16)
S2 C20 1.766(2)
O8 C29 1.423(2)
O8 C28 1.430(3)
O9 C31 1.203(3)
O10 C31 1.337(3)
O10 C32 1.456(3)
C17 C22 1.392(3)
C17 C18 1.394(3)
C17 C23 1.510(3)
C18 C19 1.386(3)
C18 H18 0.9500
C19 C20 1.381(3)
C19 H19 0.9500
C20 C21 1.388(3)
C21 C22 1.379(3)
C21 H21 0.9500
C22 H22 0.9500
C23 H23A 0.9800
C23 H23B 0.9800
C23 H23C 0.9800
C24 C25 1.528(3)
C24 C28 1.536(3)
C24 H24 1.0000
C25 C27 1.522(3)
C25 C26 1.531(3)
C25 H25 1.0000
C26 H26A 0.9800
C26 H26B 0.9800
C26 H26C 0.9800
C27 H27A 0.9800
C27 H27B 0.9800
C27 H27C 0.9800
C28 H28A 0.9900
C28 H28B 0.9900
C29 C30 1.512(3)
C29 H29 1.0000
C30 C31 1.499(3)
C30 H30A 0.9900
C30 H30B 0.9900
C32 H32A 0.9800
C32 H32B 0.9800
C32 H32C 0.9800

loop_
_geom_torsion_atom_site_label_1
_geom_torsion_atom_site_label_2
_geom_torsion_atom_site_label_3
_geom_torsion_atom_site_label_4
_geom_torsion
C6 C1 C2 C3 0.0(3)
C1 C2 C3 C4 -0.6(3)
C1 C2 C3 C7 179.3(2)
C2 C3 C4 C5 0.4(3)
C7 C3 C4 C5 -179.4(2)
C3 C4 C5 C6 0.4(3)
C4 C5 C6 C1 -1.0(3)
C4 C5 C6 S1 178.82(16)
C2 C1 C6 C5 0.9(3)
C2 C1 C6 S1 -178.98(16)
O2 S1 C6 C5 -153.90(17)
O1 S1 C6 C5 -22.1(2)
N2 S1 C6 C5 91.76(18)
O2 S1 C6 C1 25.92(19)
O1 S1 C6 C1 157.72(16)
N2 S1 C6 C1 -88.41(18)
N2 C8 C9 C10 -44.8(3)
C12 C8 C9 C10 -158.0(2)
N2 C8 C9 C11 -166.95(19)
C12 C8 C9 C11 79.9(2)
C13 O3 C12 C8 41.2(2)
N2 C8 C12 O3 -36.2(2)
C9 C8 C12 O3 84.9(2)
C12 O3 C13 N2 -28.1(2)
C12 O3 C13 C14 -147.18(19)
O3 C13 C14 C15 -67.7(2)
N2 C13 C14 C15 177.18(18)
C16 O5 C15 O4 -0.6(3)
C16 O5 C15 C14 178.1(2)
C13 C14 C15 O4 -24.6(3)
C13 C14 C15 O5 156.77(19)
C29 N1 S2 O6 174.93(15)
C24 N1 S2 O6 -51.74(18)
C29 N1 S2 O7 45.31(17)
C24 N1 S2 O7 178.63(15)
C29 N1 S2 C20 -70.00(17)
C24 N1 S2 C20 63.33(18)
O3 C13 N2 C8 3.7(2)
C14 C13 N2 C8 121.09(19)
O3 C13 N2 S1 139.60(15)
C14 C13 N2 S1 -102.97(19)
C9 C8 N2 C13 -101.8(2)
C12 C8 N2 C13 19.7(2)
C9 C8 N2 S1 122.41(19)
C12 C8 N2 S1 -116.08(17)
O2 S1 N2 C13 169.50(15)
O1 S1 N2 C13 39.89(18)
C6 S1 N2 C13 -75.93(18)
O2 S1 N2 C8 -58.46(18)
O1 S1 N2 C8 171.92(15)
C6 S1 N2 C8 56.10(18)
C22 C17 C18 C19 1.3(3)
C23 C17 C18 C19 -179.1(2)
C17 C18 C19 C20 -1.2(3)
C18 C19 C20 C21 0.2(3)
C18 C19 C20 S2 179.27(17)
O6 S2 C20 C19 -158.50(17)
O7 S2 C20 C19 -27.2(2)
N1 S2 C20 C19 86.88(18)
O6 S2 C20 C21 20.6(2)
O7 S2 C20 C21 151.83(17)
N1 S2 C20 C21 -94.06(18)
C19 C20 C21 C22 0.6(3)
S2 C20 C21 C22 -178.49(17)
C20 C21 C22 C17 -0.4(3)
C18 C17 C22 C21 -0.5(3)
C23 C17 C22 C21 179.9(2)
C29 N1 C24 C25 -131.53(19)
S2 N1 C24 C25 92.2(2)
C29 N1 C24 C28 -7.8(2)
S2 N1 C24 C28 -144.12(15)
N1 C24 C25 C27 53.9(2)
C28 C24 C25 C27 -61.6(3)
N1 C24 C25 C26 178.95(18)
C28 C24 C25 C26 63.4(2)
C29 O8 C28 C24 -38.7(2)
N1 C24 C28 O8 27.6(2)
C25 C24 C28 O8 150.38(18)
C28 O8 C29 N1 32.9(2)
C28 O8 C29 C30 -87.9(2)
C24 N1 C29 O8 -14.6(2)
S2 N1 C29 O8 122.68(15)
C24 N1 C29 C30 106.9(2)
S2 N1 C29 C30 -115.79(18)
O8 C29 C30 C31 -70.2(2)
N1 C29 C30 C31 172.81(18)
C32 O10 C31 O9 1.3(3)
C32 O10 C31 C30 179.9(2)
C29 C30 C31 O9 -23.9(3)
C29 C30 C31 O10 157.51(18)
